data_2236762
loop_
_publ_author_name
'Rocha-Alonzo, Fernando'
'Morales-Morales, David'
'Hern\'andez-Ortega, Sim\'on'
'Reyes-Mart\'inez, Reyna'
'Parra-Hake, Miguel'

_publ_section_title
;
 3-[(<i>R</i>)-1-Hydroxybutan-2-yl]-1,2,3-benzotriazin-4(3<i>H</i>)-one
;
_journal_coeditor_code ZJ2097
_journal_issue 11
_journal_name_full 'Acta Crystallographica Section E'
_journal_page_first o3240
_journal_page_last o3241
_journal_paper_doi 10.1107/S1600536812043802
_journal_volume 68
_journal_year 2012
_chemical_formula_iupac 'C11 H13 N3 O2'
_chemical_formula_moiety 'C11 H13 N3 O2'
_chemical_formula_sum 'C11 H13 N3 O2'
_chemical_formula_weight 219.24
_chemical_name_systematic
;
3-[(<i>R</i>)-1-Hydroxybutan-2-yl]-1,2,3-benzotriazin-4(3<i>H</i>)-one
;
_space_group_IT_number 19
_symmetry_cell_setting orthorhombic
_symmetry_space_group_name_Hall 'P 2ac 2ab'
_symmetry_space_group_name_H-M 'P 21 21 21'
_atom_sites_solution_hydrogens geom
_atom_sites_solution_primary direct
_atom_sites_solution_secondary difmap
_audit_creation_method SHELXL-97
_cell_angle_alpha 90.00
_cell_angle_beta 90.00
_cell_angle_gamma 90.00
_cell_formula_units_Z 4
_cell_length_a 8.9668(13)
_cell_length_b 10.1506(15)
_cell_length_c 12.0238(17)
_cell_measurement_reflns_used 4276
_cell_measurement_temperature 298(2)
_cell_measurement_theta_max 25.20
_cell_measurement_theta_min 2.63
_cell_volume 1094.4(3)
_computing_cell_refinement 'SAINT (Bruker, 2007)'
_computing_data_collection 'SMART (Bruker, 2007)'
_computing_data_reduction 'SAINT (Bruker, 2007)'
_computing_molecular_graphics 'SHELXTL (Sheldrick, 2008)'
_computing_publication_material 'SHELXTL (Sheldrick, 2008)'
_computing_structure_refinement 'SHELXTL (Sheldrick, 2008)'
_computing_structure_solution 'SHELXTL (Sheldrick, 2008)'
_diffrn_ambient_temperature 298(2)
_diffrn_detector_area_resol_mean 0.83
_diffrn_measured_fraction_theta_full 1.000
_diffrn_measured_fraction_theta_max 1.000
_diffrn_measurement_device_type 'Bruker SMART APEX CCD area-detector'
_diffrn_measurement_method 'omega scans'
_diffrn_radiation_monochromator graphite
_diffrn_radiation_source 'fine-focus sealed tube'
_diffrn_radiation_type MoK\a
_diffrn_radiation_wavelength 0.71073
_diffrn_reflns_av_R_equivalents 0.0436
_diffrn_reflns_av_sigmaI/netI 0.0352
_diffrn_reflns_limit_h_max 10
_diffrn_reflns_limit_h_min -10
_diffrn_reflns_limit_k_max 12
_diffrn_reflns_limit_k_min -12
_diffrn_reflns_limit_l_max 14
_diffrn_reflns_limit_l_min -14
_diffrn_reflns_number 9057
_diffrn_reflns_theta_full 25.37
_diffrn_reflns_theta_max 25.37
_diffrn_reflns_theta_min 2.63
_exptl_absorpt_coefficient_mu 0.094
_exptl_absorpt_correction_type none
_exptl_crystal_colour Colourless
_exptl_crystal_density_diffrn 1.331
_exptl_crystal_density_method 'not measured'
_exptl_crystal_description Prism
_exptl_crystal_F_000 464
_exptl_crystal_size_max 0.32
_exptl_crystal_size_mid 0.10
_exptl_crystal_size_min 0.10
_refine_diff_density_max 0.114
_refine_diff_density_min -0.152
_refine_ls_extinction_method none
_refine_ls_goodness_of_fit_ref 0.926
_refine_ls_hydrogen_treatment mixed
_refine_ls_matrix_type full
_refine_ls_number_parameters 149
_refine_ls_number_reflns 2000
_refine_ls_number_restraints 1
_refine_ls_restrained_S_all 0.926
_refine_ls_R_factor_all 0.0411
_refine_ls_R_factor_gt 0.0336
_refine_ls_shift/su_max 0.000
_refine_ls_shift/su_mean 0.000
_refine_ls_structure_factor_coef Fsqd
_refine_ls_weighting_details 'calc w=1/[\s^2^(Fo^2^)+(0.0412P)^2^] where P=(Fo^2^+2Fc^2^)/3'
_refine_ls_weighting_scheme calc
_refine_ls_wR_factor_gt 0.0733
_refine_ls_wR_factor_ref 0.0758
_reflns_number_gt 1700
_reflns_number_total 2000
_reflns_threshold_expression I>2sigma(I)
_cod_data_source_file zj2097.cif
_cod_data_source_block I
_cod_database_code 2236762
_cod_database_fobs_code 2236762

loop_
_symmetry_equiv_pos_as_xyz
'x, y, z'
'-x+1/2, -y, z+1/2'
'-x, y+1/2, -z+1/2'
'x+1/2, -y+1/2, -z'

loop_
_atom_site_type_symbol
_atom_site_label
_atom_site_fract_x
_atom_site_fract_y
_atom_site_fract_z
_atom_site_U_iso_or_equiv
_atom_site_adp_type
_atom_site_calc_flag
_atom_site_refinement_flags
_atom_site_occupancy
_atom_site_symmetry_multiplicity
O O1 0.56004(14) 0.68985(11) 1.02583(10) 0.0584(4) Uani d . 1 1
N N1 0.87770(16) 0.64809(13) 0.79106(11) 0.0438(4) Uani d . 1 1
O O2 0.82337(18) 0.99854(13) 0.99816(15) 0.0797(5) Uani d D 1 1
H H2 0.885(2) 0.9362(16) 0.992(2) 0.096 Uiso d D 1 1
N N2 0.80536(16) 0.75426(13) 0.80106(11) 0.0430(4) Uani d . 1 1
N N3 0.70312(14) 0.76906(12) 0.88520(11) 0.0372(3) Uani d . 1 1
C C4 0.66320(18) 0.67321(15) 0.96026(14) 0.0386(4) Uani d . 1 1
C C4A 0.75154(18) 0.55429(16) 0.95179(13) 0.0362(4) Uani d . 1 1
C C5 0.7338(2) 0.44941(16) 1.02537(14) 0.0469(4) Uani d . 1 1
H H5 0.6642 0.4546 1.0826 0.056 Uiso calc R 1 1
C C6 0.8194(2) 0.33848(17) 1.01301(16) 0.0545(5) Uani d . 1 1
H H6 0.8081 0.2686 1.0623 0.065 Uiso calc R 1 1
C C7 0.9226(2) 0.32979(18) 0.92741(17) 0.0568(5) Uani d . 1 1
H H7 0.9790 0.2535 0.9191 0.068 Uiso calc R 1 1
C C8 0.94229(19) 0.43244(17) 0.85511(16) 0.0517(5) Uani d . 1 1
H H8 1.0127 0.4266 0.7985 0.062 Uiso calc R 1 1
C C8A 0.85625(17) 0.54564(15) 0.86684(13) 0.0382(4) Uani d . 1 1
C C9 0.62783(18) 0.89954(14) 0.88408(15) 0.0420(4) Uani d . 1 1
H H9 0.5594 0.9021 0.9476 0.050 Uiso calc R 1 1
C C10 0.7406(2) 1.00892(17) 0.89991(17) 0.0553(5) Uani d . 1 1
H H10A 0.8088 1.0088 0.8372 0.066 Uiso calc R 1 1
H H10B 0.6886 1.0927 0.8998 0.066 Uiso calc R 1 1
C C11 0.5352(2) 0.91729(17) 0.77929(16) 0.0559(5) Uani d . 1 1
H H11A 0.4838 1.0012 0.7833 0.067 Uiso calc R 1 1
H H11B 0.6015 0.9202 0.7156 0.067 Uiso calc R 1 1
C C12 0.4222(2) 0.80997(19) 0.76146(19) 0.0765(7) Uani d . 1 1
H H12A 0.3540 0.8081 0.8230 0.092 Uiso calc R 1 1
H H12B 0.4722 0.7266 0.7560 0.092 Uiso calc R 1 1
H H12C 0.3681 0.8266 0.6940 0.092 Uiso calc R 1 1

loop_
_atom_site_aniso_label
_atom_site_aniso_U_11
_atom_site_aniso_U_22
_atom_site_aniso_U_33
_atom_site_aniso_U_12
_atom_site_aniso_U_13
_atom_site_aniso_U_23
O1 0.0643(8) 0.0449(7) 0.0660(9) 0.0042(7) 0.0294(8) 0.0035(6)
N1 0.0471(8) 0.0409(8) 0.0434(8) 0.0020(7) 0.0101(7) -0.0012(7)
O2 0.0754(11) 0.0612(10) 0.1026(12) 0.0097(8) -0.0365(10) -0.0201(9)
N2 0.0473(8) 0.0401(8) 0.0415(8) 0.0014(7) 0.0075(7) 0.0013(7)
N3 0.0410(8) 0.0319(7) 0.0387(8) 0.0029(6) 0.0047(7) 0.0002(6)
C4 0.0396(9) 0.0364(9) 0.0398(9) -0.0021(8) 0.0043(8) -0.0018(8)
C4A 0.0380(9) 0.0339(8) 0.0366(9) -0.0030(7) -0.0024(8) -0.0013(7)
C5 0.0532(11) 0.0426(10) 0.0448(10) -0.0046(9) -0.0004(9) 0.0019(8)
C6 0.0638(12) 0.0392(10) 0.0604(12) -0.0009(9) -0.0109(10) 0.0083(9)
C7 0.0538(12) 0.0365(10) 0.0800(14) 0.0100(9) -0.0071(11) -0.0013(10)
C8 0.0435(10) 0.0465(11) 0.0651(12) 0.0061(9) 0.0060(9) -0.0089(10)
C8A 0.0379(9) 0.0352(9) 0.0416(10) -0.0030(7) -0.0017(8) -0.0044(8)
C9 0.0457(9) 0.0337(9) 0.0467(10) 0.0058(7) 0.0009(9) -0.0019(8)
C10 0.0587(11) 0.0362(10) 0.0711(12) 0.0034(8) -0.0022(12) -0.0055(9)
C11 0.0648(12) 0.0429(10) 0.0600(12) 0.0132(9) -0.0118(10) -0.0007(9)
C12 0.0765(14) 0.0602(13) 0.0927(17) 0.0111(12) -0.0357(14) -0.0133(12)

loop_
_atom_type_symbol
_atom_type_description
_atom_type_scat_dispersion_real
_atom_type_scat_dispersion_imag
_atom_type_scat_source
C C 0.0033 0.0016 'International Tables Vol C Tables 4.2.6.8 and 6.1.1.4'
H H 0.0000 0.0000 'International Tables Vol C Tables 4.2.6.8 and 6.1.1.4'
N N 0.0061 0.0033 'International Tables Vol C Tables 4.2.6.8 and 6.1.1.4'
O O 0.0106 0.0060 'International Tables Vol C Tables 4.2.6.8 and 6.1.1.4'

loop_
_geom_angle_atom_site_label_1
_geom_angle_atom_site_label_2
_geom_angle_atom_site_label_3
_geom_angle
N2 N1 C8A 120.17(13)
C10 O2 H2 109.5(17)
N1 N2 N3 120.40(12)
N2 N3 C4 125.45(12)
N2 N3 C9 113.20(12)
C4 N3 C9 121.22(13)
O1 C4 N3 121.38(14)
O1 C4 C4A 124.93(15)
N3 C4 C4A 113.68(14)
C8A C4A C5 119.70(15)
C8A C4A C4 118.29(14)
C5 C4A C4 122.01(15)
C6 C5 C4A 119.66(17)
C6 C5 H5 120.2
C4A C5 H5 120.2
C5 C6 C7 120.42(17)
C5 C6 H6 119.8
C7 C6 H6 119.8
C8 C7 C6 120.59(17)
C8 C7 H7 119.7
C6 C7 H7 119.7
C7 C8 C8A 119.55(17)
C7 C8 H8 120.2
C8A C8 H8 120.2
C4A C8A C8 120.07(15)
C4A C8A N1 121.71(14)
C8 C8A N1 118.22(15)
N3 C9 C10 110.42(13)
N3 C9 C11 111.17(14)
C10 C9 C11 112.49(14)
N3 C9 H9 107.5
C10 C9 H9 107.5
C11 C9 H9 107.5
O2 C10 C9 113.91(15)
O2 C10 H10A 108.8
C9 C10 H10A 108.8
O2 C10 H10B 108.8
C9 C10 H10B 108.8
H10A C10 H10B 107.7
C12 C11 C9 113.63(15)
C12 C11 H11A 108.8
C9 C11 H11A 108.8
C12 C11 H11B 108.8
C9 C11 H11B 108.8
H11A C11 H11B 107.7
C11 C12 H12A 109.5
C11 C12 H12B 109.5
H12A C12 H12B 109.5
C11 C12 H12C 109.5
H12A C12 H12C 109.5
H12B C12 H12C 109.5

loop_
_geom_bond_atom_site_label_1
_geom_bond_atom_site_label_2
_geom_bond_distance
O1 C4 1.2271(18)
N1 N2 1.2636(17)
N1 C8A 1.396(2)
O2 C10 1.399(2)
O2 H2 0.846(9)
N2 N3 1.3735(18)
N3 C4 1.3745(19)
N3 C9 1.4866(19)
C4 C4A 1.447(2)
C4A C8A 1.390(2)
C4A C5 1.393(2)
C5 C6 1.371(2)
C5 H5 0.9300
C6 C7 1.387(3)
C6 H6 0.9300
C7 C8 1.368(2)
C7 H7 0.9300
C8 C8A 1.391(2)
C8 H8 0.9300
C9 C10 1.514(2)
C9 C11 1.520(2)
C9 H9 0.9800
C10 H10A 0.9700
C10 H10B 0.9700
C11 C12 1.503(2)
C11 H11A 0.9700
C11 H11B 0.9700
C12 H12A 0.9600
C12 H12B 0.9600
C12 H12C 0.9600

loop_
_geom_hbond_atom_site_label_D
_geom_hbond_atom_site_label_H
_geom_hbond_atom_site_label_A
_geom_hbond_site_symmetry_A
_geom_hbond_distance_DH
_geom_hbond_distance_HA
_geom_hbond_distance_DA
_geom_hbond_angle_DHA
O2 H2 O1 4_567 0.846(9) 2.033(11) 2.8712(19) 171(2)

loop_
_cod_related_entry_id
_cod_related_entry_database
_cod_related_entry_code
1 ChemSpider 30658195
